data_7200623
loop_
_publ_author_name
'Dittrich, Birger'
'Warren, John E.'
'Fabbiani, Francesca P. A.'
'Morgenroth, Wolfgang'
'Corry, Ben'

_publ_section_title
;
 Temperature dependence of rotational disorder in a non-standard amino
 acid from X-ray crystallography and molecular dynamics simulation
;
_journal_issue 15
_journal_name_full 'Physical Chemistry Chemical Physics'
_journal_page_first 2601
_journal_page_last 2609
_journal_paper_doi 10.1039/b819157c
_journal_volume 11
_journal_year 2009
_chemical_absolute_configuration syn
_chemical_compound_source 'Sigma Aldrich'
_chemical_formula_moiety 'C5 H12 N O2, Cl'
_chemical_formula_sum 'C5 H12 Cl N O2'
_chemical_formula_weight 153.61
_chemical_name_common 'O-methyl-2-aminoisobutyric acid hydrochloride'
_chemical_name_systematic 'O-methyl-2-aminoisobutyric acid hydrochloride'
_space_group_IT_number 61
_symmetry_cell_setting orthorhombic
_symmetry_Int_Tables_number 61
_symmetry_space_group_name_Hall '-P 2ac 2ab'
_symmetry_space_group_name_H-M 'P b c a'
_audit_conform_dict_location ftp://ftp.iucr.org/pub/cif_core.dic
_audit_conform_dict_name cif_core.dic
_audit_conform_dict_version 2.2
_audit_creation_date 2008-02-13T13:13:51-00:00
_audit_creation_method 'XD routine XDCIF'
_cell_angle_alpha 90
_cell_angle_beta 90
_cell_angle_gamma 90
_cell_formula_units_Z 8
_cell_length_a 8.5862(1)
_cell_length_b 8.7421(1)
_cell_length_c 22.2501(2)
_cell_measurement_reflns_used 9961
_cell_measurement_temperature 30
_cell_measurement_theta_max 31.013
_cell_measurement_theta_min 2.305
_cell_measurement_wavelength 0.4750
_cell_volume 1670.12(3)
_computing_cell_refinement 'Bruker AXS APEX2 2006'
_computing_data_collection 'Bruker AXS APEX2, 2006'
_computing_data_reduction 'Bruker AXS APEX2 2006'
_computing_molecular_graphics 'Koritsanszky et al, (2003)'
_computing_publication_material 'Koritsanszky et al, (2003)'
_computing_structure_refinement 'Koritsanszky et al, (2003)'
_computing_structure_solution 'SHELXS (Sheldrick, 1997)'
_diffrn_ambient_temperature 30
_diffrn_detector CCD-plate
_diffrn_measured_fraction_theta_full 0.99
_diffrn_measured_fraction_theta_max 0.99
_diffrn_measurement_device 'three circle diffractometer'
_diffrn_measurement_device_type 'Bruker D8'
_diffrn_measurement_method '\w scans'
_diffrn_orient_matrix_UB_11 -8.3446115e-02
_diffrn_orient_matrix_UB_12 7.7731051e-02
_diffrn_orient_matrix_UB_13 -7.0894421e-03
_diffrn_orient_matrix_UB_21 -4.5376889e-02
_diffrn_orient_matrix_UB_22 -2.3133799e-02
_diffrn_orient_matrix_UB_23 4.0381711e-02
_diffrn_orient_matrix_UB_31 6.7393310e-02
_diffrn_orient_matrix_UB_32 8.0669932e-02
_diffrn_orient_matrix_UB_33 1.8411471e-02
_diffrn_radiation_monochromator 'Si (111)'
_diffrn_radiation_probe x-ray
_diffrn_radiation_wavelength 0.4750
_diffrn_reflns_av_R_equivalents 0.0891
_diffrn_reflns_limit_h_max 19
_diffrn_reflns_limit_h_min -19
_diffrn_reflns_limit_k_max 19
_diffrn_reflns_limit_k_min -19
_diffrn_reflns_limit_l_max 49
_diffrn_reflns_limit_l_min -49
_diffrn_reflns_number 260026
_diffrn_reflns_theta_full 31.75
_diffrn_reflns_theta_max 32.95
_diffrn_reflns_theta_min 1
_diffrn_source synchrotron
_exptl_absorpt_coefficient_mu 0.126
_exptl_absorpt_correction_T_max 0.7466
_exptl_absorpt_correction_T_min 0.6864
_exptl_absorpt_correction_type empirical
_exptl_absorpt_process_details 'sadabs (Sheldrick, 2007)'
_exptl_crystal_colour colorless
_exptl_crystal_density_diffrn 1.2218
_exptl_crystal_density_meas ?
_exptl_crystal_density_method .
_exptl_crystal_description plate
_exptl_crystal_F_000 656.0
_exptl_crystal_size_max 0.24
_exptl_crystal_size_mid 0.13
_exptl_crystal_size_min 0.12
_refine_diff_density_max 0.474
_refine_diff_density_min -0.380
_refine_diff_density_rms 0.046
_refine_ls_abs_structure_details 'Structure is centrosymmetric'
_refine_ls_extinction_method none
_refine_ls_goodness_of_fit_ref 1.659
_refine_ls_hydrogen_treatment constr
_refine_ls_matrix_type full
_refine_ls_number_constraints 0
_refine_ls_number_parameters 82
_refine_ls_number_reflns 7994
_refine_ls_number_restraints 0
_refine_ls_R_factor_all 0.0421
_refine_ls_R_factor_gt 0.0202
_refine_ls_shift/su_max 0
_refine_ls_structure_factor_coef F
_refine_ls_weighting_details
;
calc w1 = 1/[s^2^(Fo)]
;
_refine_ls_weighting_scheme calc
_refine_ls_wR_factor_ref 0.0228
_reflns_number_gt 7994
_reflns_number_total 10508
_reflns_threshold_expression F>3u(F)
_cod_data_source_file B819157C.txt
_cod_data_source_block 30K
_cod_depositor_comments
;
The following automatic conversions were performed:
'_diffrn_radiation_probe' value 'X-ray' changed to 'x-ray' according to
'/home/saulius/struct/CIF-dictionaries/cif_core.dic' dictionary named
'cif_core.dic' version 2.4.1 from 2010-06-29.

Automatic conversion script
Id: cif_fix_enum 1527 2010-12-29 10:47:43Z saulius 
;
_cod_original_cell_volume 1670.13(4)
_cod_original_sg_symbol_H-M Pbca
_cod_database_code 7200623

loop_
_symmetry_equiv_pos_as_xyz
+X,+Y,+Z
1/2-X,-Y,1/2+Z
1/2+X,1/2-Y,-Z
-X,1/2+Y,1/2-Z
-X,-Y,-Z
1/2+X,+Y,1/2-Z
1/2-X,1/2+Y,+Z
+X,1/2-Y,1/2+Z

loop_
_atom_local_axes_label
_atom_local_axes_atom0
_atom_local_axes_ax1
_atom_local_axes_atom1
_atom_local_axes_atom2
_atom_local_axes_ax2
CL(1) DUM0 Z CL(1) O(1) Y
O(1) DUM1 Z O(1) C(1) Y
O(2) DUM2 Z O(2) C(1) Y
N(1) C(2) Z N(1) H(1A) Y
C(1) O(1) X C(1) O(2) Y
C(2) N(1) Z C(2) C(1) X
C(3) C(2) Z C(3) H(3A) Y
C(4) C(2) Z C(4) H(4A) Y
C(5) O(1) Z C(5) H(5A) Y
H(1A) N(1) Z H(1A) C(2) Y
H(1B) N(1) Z H(1B) C(2) Y
H(1C) N(1) Z H(1C) C(2) Y
H(3A) C(3) Z H(3A) C(2) Y
H(3B) C(3) Z H(3B) C(2) Y
H(3C) C(3) Z H(3C) C(2) Y
H(4A) C(4) Z H(4A) C(2) Y
H(4B) C(4) Z H(4B) C(2) Y
H(4C) C(4) Z H(4C) C(2) Y
H(5A) C(5) Z H(5A) O(1) Y
H(5B) C(5) Z H(5B) O(1) Y
H(5C) C(5) Z H(5C) O(1) Y

loop_
_atom_site_aniso_label
_atom_site_aniso_U_11
_atom_site_aniso_U_22
_atom_site_aniso_U_33
_atom_site_aniso_U_23
_atom_site_aniso_U_13
_atom_site_aniso_U_12
CL(1) 0.00795(2) 0.00869(2) 0.01013(2) -0.000720(10) 0.000390(10) 0.000200(10)
O(1) 0.01324(7) 0.02233(9) 0.00868(6) 0.00147(6) 0.00006(5) -0.00248(7)
O(2) 0.01339(7) 0.01905(9) 0.01178(7) -0.00249(6) -0.00243(6) -0.00500(6)
N(1) 0.00740(6) 0.00895(6) 0.00934(6) -0.00001(5) 0.00031(5) -0.00029(5)
C(1) 0.00889(7) 0.01346(8) 0.00804(7) -0.00051(6) -0.00032(5) -0.00014(6)
C(2) 0.00691(6) 0.00929(7) 0.00832(7) -0.00026(5) -0.00018(5) -0.00046(5)
C(3) 0.01379(9) 0.00929(8) 0.01384(9) -0.00028(6) 0.00033(7) -0.00182(7)
C(4) 0.00710(7) 0.01620(9) 0.01249(8) 0.00087(7) 0.00008(6) 0.00102(6)
C(5) 0.01960(10) 0.0330(2) 0.00890(10) 0.00010(10) -0.00090(10) -0.00040(10)
H(1A) 0.0115 0.0268 0.0262 0.0013 -0.0001 0.0041
H(1B) 0.0232 0.0261 0.0133 -0.0018 -0.0031 -0.0004
H(1C) 0.0264 0.012 0.0275 -0.0009 0.0004 -0.0013
H(3A) 0.026 0.0316 0.0509 0.001 -0.0054 0.0105
H(3B) 0.0404 0.0326 0.0387 0.0073 0.0143 -0.0128
H(3C) 0.0533 0.0348 0.0207 -0.0064 -0.0091 -0.0039
H(4A) 0.0318 0.0552 0.0199 -0.004 -0.0096 0.0034
H(4B) 0.0237 0.0506 0.0365 0.0136 0.0111 -0.005
H(4C) 0.0369 0.0215 0.0502 -0.006 -0.0003 0.006
H(5A) 0.0625 0.0435 0.0344 -0.0107 -0.0027 0.0014
H(5B) 0.0485 0.0667 0.0286 0.0141 0.0074 -0.0156
H(5C) 0.0275 0.0735 0.0353 0.002 -0.0068 0.0069

loop_
_atom_site_label
_atom_site_fract_x
_atom_site_fract_y
_atom_site_fract_z
_atom_site_U_iso_or_equiv
_atom_site_occupancy
CL(1) 0.552323(6) 0.293014(6) 0.436623(3) 0.009 1
O(1) 1.01448(3) 0.26454(3) 0.288050(10) 0.015 1
O(2) 0.82695(3) 0.10258(3) 0.320080(10) 0.015 1
N(1) 0.89038(2) 0.14925(2) 0.436680(10) 0.009 1
C(1) 0.93328(3) 0.18926(3) 0.329820(10) 0.01 1
C(2) 0.99583(3) 0.22667(3) 0.392530(10) 0.008 1
C(3) 0.99127(3) 0.39891(3) 0.404370(10) 0.012 1
C(4) 1.15959(3) 0.15953(3) 0.399880(10) 0.012 1
C(5) 0.96718(4) 0.23900(5) 0.226410(10) 0.02 1
H(1A) 0.77927 0.19031 0.4329 0.021 1
H(1B) 0.9276 0.1711 0.4795 0.021 1
H(1C) 0.8915 0.03301 0.4315 0.022 1
H(3A) 0.87576 0.44582 0.3955 0.036 1
H(3B) 1.07316 0.45567 0.37422 0.037 1
H(3C) 1.02478 0.41979 0.45097 0.036 1
H(4A) 1.20136 0.17748 0.44565 0.036 1
H(4B) 1.24077 0.21658 0.36951 0.037 1
H(4C) 1.1575 0.03684 0.3908 0.036 1
H(5A) 0.979 0.11713 0.2162 0.047 1
H(5B) 1.03887 0.31677 0.19951 0.048 1
H(5C) 0.84564 0.27511 0.22199 0.045 1

loop_
_geom_angle_atom_site_label_1
_geom_angle_atom_site_label_2
_geom_angle_atom_site_label_3
_geom_angle
_geom_angle_site_symmetry_1
_geom_angle_site_symmetry_2
_geom_angle_site_symmetry_3
_geom_angle_publ_flag
H(1A) N(1) H(1B) 107.613 1_555 1_555 1_555 yes
H(1A) N(1) H(1C) 110.372 1_555 1_555 1_555 yes
H(1B) N(1) H(1C) 106.718 1_555 1_555 1_555 yes
O(1) C(1) O(2) 125.43(2) 1_555 1_555 1_555 yes
O(1) C(1) C(2) 110.25(2) 1_555 1_555 1_555 yes
O(2) C(1) C(2) 124.31(2) 1_555 1_555 1_555 yes
C(1) C(2) C(3) 111.01(2) 1_555 1_555 1_555 yes
C(1) C(2) C(4) 109.715(19) 1_555 1_555 1_555 yes
C(3) C(2) C(4) 112.48(2) 1_555 1_555 1_555 yes
C(2) C(3) H(3A) 111.23 1_555 1_555 1_555 yes
C(2) C(3) H(3B) 108.99 1_555 1_555 1_555 yes
C(2) C(3) H(3C) 108.76 1_555 1_555 1_555 yes
H(3A) C(3) H(3B) 107.67 1_555 1_555 1_555 yes
H(3A) C(3) H(3C) 110.40 1_555 1_555 1_555 yes
H(3B) C(3) H(3C) 109.77 1_555 1_555 1_555 yes
C(2) C(4) H(4A) 110.24 1_555 1_555 1_555 yes
C(2) C(4) H(4B) 110.18 1_555 1_555 1_555 yes
C(2) C(4) H(4C) 109.97 1_555 1_555 1_555 yes
H(4A) C(4) H(4B) 107.59 1_555 1_555 1_555 yes
H(4A) C(4) H(4C) 108.64 1_555 1_555 1_555 yes
H(4B) C(4) H(4C) 110.18 1_555 1_555 1_555 yes
H(5A) C(5) H(5B) 116.04 1_555 1_555 1_555 yes
H(5A) C(5) H(5C) 110.52 1_555 1_555 1_555 yes
H(5B) C(5) H(5C) 107.92 1_555 1_555 1_555 yes

loop_
_geom_bond_atom_site_label_1
_geom_bond_atom_site_label_2
_geom_bond_distance
_geom_bond_site_symmetry_1
_geom_bond_site_symmetry_2
_geom_bond_publ_flag
O(1) C(1) 1.3354(3) 1_555 1_555 yes
O(2) C(1) 1.2062(3) 1_555 1_555 yes
N(1) H(1A) 1.0228 1_555 1_555 yes
N(1) H(1B) 1.0228 1_555 1_555 yes
N(1) H(1C) 1.0227 1_555 1_555 yes
C(1) C(2) 1.5305(3) 1_555 1_555 yes
C(2) C(3) 1.5291(3) 1_555 1_555 yes
C(2) C(4) 1.5324(3) 1_555 1_555 yes
C(3) H(3A) 1.0913 1_555 1_555 yes
C(3) H(3B) 1.0913 1_555 1_555 yes
C(3) H(3C) 1.0913 1_555 1_555 yes
C(4) H(4A) 1.0912 1_555 1_555 yes
C(4) H(4B) 1.0913 1_555 1_555 yes
C(4) H(4C) 1.0916 1_555 1_555 yes
C(5) H(5A) 1.0940 1_555 1_555 yes
C(5) H(5B) 1.0951 1_555 1_555 yes
C(5) H(5C) 1.0947 1_555 1_555 yes

loop_
_geom_torsion_atom_site_label_1
_geom_torsion_atom_site_label_2
_geom_torsion_atom_site_label_3
_geom_torsion_atom_site_label_4
_geom_torsion
_geom_torsion_site_symmetry_1
_geom_torsion_site_symmetry_2
_geom_torsion_site_symmetry_3
_geom_torsion_site_symmetry_4
_geom_torsion_publ_flag
C5 O1 C1 O2 0.71(4) . . . . no
C5 O1 C1 C2 179.90(2) . . . . no
O1 C1 C2 N1 175.13(2) . . . . no
O1 C1 C2 C3 57.07(3) . . . . no
O1 C1 C2 C4 -67.86(3) . . . . no
O2 C1 C2 N1 -5.68(4) . . . . no
O2 C1 C2 C3 -123.73(3) . . . . no
O2 C1 C2 C4 111.33(3) . . . . no
